data_7005646
loop_
_publ_author_name
'Konstantin V. Domasevitch'
'Il'ya A. Gural'skiy'
'Pavlo V. Solntsev'
'Eduard B. Rusanov'
'Harald Krautscheid'
'Judith A. K. Howard'
'Alexander N. Chernega'

_publ_section_title
;
 4,4'-Bipyridazine: a new twist for the synthesis of coordination
 polymers.
;
_journal_issue 29
_journal_name_full 'Dalton transactions (Cambridge, England : 2003)'
_journal_page_first 3140
_journal_page_last 3148
_journal_paper_doi 10.1039/b703911e
_journal_year 2007
_chemical_formula_moiety 'C8 H9 Cu N2 O4, 2(H2 O)'
_chemical_formula_sum 'C16 H26 Cu2 N4 O12'
_chemical_formula_weight 593.49
_chemical_name_common
;Copper(ii) acetate 2:1 complex with 4,4'-Bipyridazine,
Dihydrate
;
_chemical_name_systematic
;
Copper(II) acetate 2:1 complex with 4,4'-Bipyridazine, Dihydrate
;
_space_group_IT_number 2
_space_group_name_Hall '-P 1'
_symmetry_cell_setting triclinic
_symmetry_Int_Tables_number 2
_symmetry_space_group_name_Hall '-P 1'
_symmetry_space_group_name_H-M 'P -1'
_atom_sites_solution_hydrogens geom
_atom_sites_solution_primary direct
_atom_sites_solution_secondary difmap
_audit_creation_method SHELXL-97
_cell_angle_alpha 76.965(14)
_cell_angle_beta 82.505(13)
_cell_angle_gamma 63.267(13)
_cell_formula_units_Z 1
_cell_length_a 7.4144(9)
_cell_length_b 8.2275(9)
_cell_length_c 10.9023(13)
_cell_measurement_reflns_used 6716
_cell_measurement_temperature 213(2)
_cell_measurement_theta_max 28.08
_cell_measurement_theta_min 3.08
_cell_volume 578.35(14)
_computing_cell_refinement 'IPDS Software (Stoe&Cie, 2000)'
_computing_data_collection 'IPDS Software (Stoe&Cie, 2000)'
_computing_data_reduction 'IPDS Software (Stoe&Cie, 2000)'
_computing_molecular_graphics 'Diamond 2.1e (Brandenburg, 1999)'
_computing_publication_material 'WinGX 1.700.00 (Farrugia, 1999)'
_computing_structure_refinement 'SHELXL-97 (Sheldrick, 1997)'
_computing_structure_solution 'SHELXS-97 (Sheldrick, 1997)'
_diffrn_ambient_temperature 213(2)
_diffrn_measured_fraction_theta_full 0.981
_diffrn_measured_fraction_theta_max 0.981
_diffrn_measurement_device_type 'Stoe Imaging plate diffraction system'
_diffrn_measurement_method '\f oscillation scans'
_diffrn_radiation_monochromator graphite
_diffrn_radiation_source 'fine-focus sealed tube'
_diffrn_radiation_type MoK\a
_diffrn_radiation_wavelength 0.71073
_diffrn_reflns_av_R_equivalents 0.0297
_diffrn_reflns_av_sigmaI/netI 0.0300
_diffrn_reflns_limit_h_max 9
_diffrn_reflns_limit_h_min -9
_diffrn_reflns_limit_k_max 10
_diffrn_reflns_limit_k_min -10
_diffrn_reflns_limit_l_max 14
_diffrn_reflns_limit_l_min -14
_diffrn_reflns_number 6716
_diffrn_reflns_theta_full 28.08
_diffrn_reflns_theta_max 28.08
_diffrn_reflns_theta_min 3.08
_diffrn_standards_decay_% 0
_exptl_absorpt_coefficient_mu 1.907
_exptl_absorpt_correction_T_max 0.7351
_exptl_absorpt_correction_T_min 0.6443
_exptl_absorpt_correction_type refdelf
_exptl_absorpt_process_details 'DIFABS, (Walker & Stuart, 1983)'
_exptl_crystal_colour green
_exptl_crystal_density_diffrn 1.704
_exptl_crystal_density_method 'not measured'
_exptl_crystal_description block
_exptl_crystal_F_000 304
_exptl_crystal_size_max 0.24
_exptl_crystal_size_mid 0.18
_exptl_crystal_size_min 0.16
_refine_diff_density_max 0.422
_refine_diff_density_min -0.389
_refine_diff_density_rms 0.070
_refine_ls_extinction_method none
_refine_ls_goodness_of_fit_ref 1.061
_refine_ls_hydrogen_treatment constr
_refine_ls_matrix_type full
_refine_ls_number_parameters 154
_refine_ls_number_reflns 2758
_refine_ls_number_restraints 0
_refine_ls_restrained_S_all 1.061
_refine_ls_R_factor_all 0.0319
_refine_ls_R_factor_gt 0.0272
_refine_ls_shift/su_max 0.000
_refine_ls_shift/su_mean 0.000
_refine_ls_structure_factor_coef Fsqd
_refine_ls_weighting_details 'calc w=1/[\s^2^(Fo^2^)+(0.0503P)^2^+0.0000P] where P=(Fo^2^+2Fc^2^)/3'
_refine_ls_weighting_scheme calc
_refine_ls_wR_factor_gt 0.0742
_refine_ls_wR_factor_ref 0.0750
_reflns_number_gt 2229
_reflns_number_total 2758
_reflns_threshold_expression >2sigma(I)
_cod_data_source_file b703911e.txt
_cod_data_source_block (1)
_cod_depositor_comments
;
The following automatic conversions were performed:
'_symmetry_cell_setting' value 'Triclinic' changed to 'triclinic'
according to '/home/saulius/struct/CIF-dictionaries/cif_core.dic'
dictionary named 'cif_core.dic' version 2.4.1 from 2010-06-29.

Automatic conversion script
Id: cif_fix_enum 1527 2010-12-29 10:47:43Z saulius 
;
_cod_original_sg_symbol_H-M 'P -1 '
_cod_database_code 7005646

loop_
_symmetry_equiv_pos_as_xyz
'x, y, z'
'-x, -y, -z'

loop_
_atom_site_label
_atom_site_type_symbol
_atom_site_fract_x
_atom_site_fract_y
_atom_site_fract_z
_atom_site_U_iso_or_equiv
_atom_site_adp_type
_atom_site_occupancy
_atom_site_symmetry_multiplicity
_atom_site_calc_flag
_atom_site_refinement_flags
_atom_site_disorder_assembly
_atom_site_disorder_group
Cu1 Cu 0.07768(3) 0.49990(3) 0.10176(2) 0.01661(9) Uani 1 1 d . . .
O1 O 0.0254(3) 0.2821(2) 0.18107(14) 0.0282(3) Uani 1 1 d . . .
O2 O -0.1046(3) 0.2841(2) 0.00717(14) 0.0291(3) Uani 1 1 d . . .
O3 O -0.1978(2) 0.6631(2) 0.15231(14) 0.0281(3) Uani 1 1 d . . .
O4 O -0.3283(2) 0.6666(2) -0.02247(14) 0.0269(3) Uani 1 1 d . . .
O5 O -0.3468(3) 0.8430(3) 0.3848(2) 0.0598(6) Uani 1 1 d . . .
H1 H -0.2865 0.8469 0.4452 0.090 Uiso 1 1 d . . .
H2 H -0.2549 0.7950 0.3299 0.090 Uiso 1 1 d . . .
O6 O -0.2378(4) 0.9451(3) 0.5842(2) 0.0635(6) Uani 1 1 d . . .
H3 H -0.3653 1.0015 0.5969 0.095 Uiso 1 1 d . . .
H4 H -0.1907 0.8575 0.6478 0.095 Uiso 1 1 d . . .
N1 N 0.2387(3) 0.4930(2) 0.25782(16) 0.0215(4) Uani 1 1 d . . .
N2 N 0.1377(3) 0.5806(3) 0.3501(2) 0.0436(6) Uani 1 1 d . . .
C1 C 0.4367(4) 0.4130(5) 0.2571(3) 0.0576(10) Uani 1 1 d . . .
H1A H 0.5068 0.3545 0.1893 0.069 Uiso 1 1 calc R . .
C2 C 0.5486(4) 0.4098(5) 0.3510(3) 0.0570(10) Uani 1 1 d . . .
H2A H 0.6905 0.3488 0.3475 0.068 Uiso 1 1 calc R . .
C3 C 0.4484(3) 0.4966(2) 0.44769(17) 0.0178(4) Uani 1 1 d . . .
C4 C 0.2395(4) 0.5824(4) 0.4405(2) 0.0486(8) Uani 1 1 d . . .
H4A H 0.1645 0.6468 0.5049 0.058 Uiso 1 1 calc R . .
C5 C -0.0518(3) 0.2179(3) 0.11929(19) 0.0224(4) Uani 1 1 d . . .
C6 C -0.0823(4) 0.0495(3) 0.1839(2) 0.0346(5) Uani 1 1 d . . .
H6A H -0.0139 -0.0478 0.1349 0.052 Uiso 1 1 calc R . .
H6B H -0.2256 0.0812 0.1911 0.052 Uiso 1 1 calc R . .
H6C H -0.0271 0.0067 0.2672 0.052 Uiso 1 1 calc R . .
C7 C -0.3426(3) 0.7141(3) 0.08128(18) 0.0211(4) Uani 1 1 d . . .
C8 C -0.5498(3) 0.8420(3) 0.1248(2) 0.0364(6) Uani 1 1 d . . .
H8A H -0.6470 0.8725 0.0619 0.055 Uiso 1 1 calc R . .
H8B H -0.5481 0.9546 0.1367 0.055 Uiso 1 1 calc R . .
H8C H -0.5877 0.7811 0.2039 0.055 Uiso 1 1 calc R . .

loop_
_atom_site_aniso_label
_atom_site_aniso_U_11
_atom_site_aniso_U_22
_atom_site_aniso_U_33
_atom_site_aniso_U_23
_atom_site_aniso_U_13
_atom_site_aniso_U_12
Cu1 0.01406(13) 0.01868(13) 0.01703(13) -0.00858(8) -0.00399(8) -0.00377(9)
O1 0.0355(9) 0.0278(7) 0.0248(7) -0.0035(6) -0.0055(6) -0.0162(7)
O2 0.0373(9) 0.0283(7) 0.0286(8) -0.0053(6) -0.0075(7) -0.0186(7)
O3 0.0185(7) 0.0349(8) 0.0260(7) -0.0165(6) -0.0031(6) -0.0016(6)
O4 0.0177(7) 0.0329(7) 0.0265(7) -0.0161(6) -0.0027(6) -0.0027(6)
O5 0.0528(13) 0.0770(15) 0.0499(12) -0.0324(11) 0.0184(10) -0.0244(12)
O6 0.0552(13) 0.0832(16) 0.0444(12) -0.0059(11) -0.0126(10) -0.0235(12)
N1 0.0189(8) 0.0255(8) 0.0209(8) -0.0098(6) -0.0056(6) -0.0065(7)
N2 0.0183(9) 0.0742(15) 0.0356(11) -0.0360(11) -0.0059(8) -0.0045(10)
C1 0.0211(12) 0.101(2) 0.0501(16) -0.0597(17) -0.0052(11) -0.0043(14)
C2 0.0156(11) 0.101(2) 0.0489(16) -0.0533(17) -0.0076(10) -0.0010(14)
C3 0.0185(9) 0.0225(8) 0.0141(8) -0.0038(7) -0.0042(7) -0.0093(7)
C4 0.0202(11) 0.085(2) 0.0375(13) -0.0447(14) -0.0026(9) -0.0044(12)
C5 0.0191(9) 0.0194(8) 0.0275(10) -0.0099(7) 0.0039(8) -0.0060(7)
C6 0.0412(13) 0.0269(10) 0.0391(13) -0.0061(9) 0.0041(11) -0.0191(10)
C7 0.0173(9) 0.0204(8) 0.0221(9) -0.0073(7) -0.0001(7) -0.0037(7)
C8 0.0199(10) 0.0440(13) 0.0305(11) -0.0163(10) 0.0007(9) 0.0029(10)

loop_
_atom_type_symbol
_atom_type_description
_atom_type_scat_dispersion_real
_atom_type_scat_dispersion_imag
_atom_type_scat_source
C C 0.0033 0.0016 'International Tables Vol C Tables 4.2.6.8 and 6.1.1.4'
H H 0.0000 0.0000 'International Tables Vol C Tables 4.2.6.8 and 6.1.1.4'
N N 0.0061 0.0033 'International Tables Vol C Tables 4.2.6.8 and 6.1.1.4'
O O 0.0106 0.0060 'International Tables Vol C Tables 4.2.6.8 and 6.1.1.4'
Cu Cu 0.3201 1.2651 'International Tables Vol C Tables 4.2.6.8 and 6.1.1.4'

loop_
_geom_angle_atom_site_label_1
_geom_angle_atom_site_label_2
_geom_angle_atom_site_label_3
_geom_angle
_geom_angle_site_symmetry_1
_geom_angle_site_symmetry_3
_geom_angle_publ_flag
O3 Cu1 O4 168.49(6) . 2_565 ?
O3 Cu1 O2 89.93(7) . 2_565 ?
O4 Cu1 O2 89.48(7) 2_565 2_565 ?
O3 Cu1 O1 89.20(7) . . ?
O4 Cu1 O1 89.07(7) 2_565 . ?
O2 Cu1 O1 168.41(6) 2_565 . ?
O3 Cu1 N1 98.91(6) . . ?
O4 Cu1 N1 92.59(6) 2_565 . ?
O2 Cu1 N1 95.04(7) 2_565 . ?
O1 Cu1 N1 96.51(7) . . ?
O3 Cu1 Cu1 86.99(5) . 2_565 ?
O4 Cu1 Cu1 81.54(5) 2_565 2_565 ?
O2 Cu1 Cu1 82.05(5) 2_565 2_565 ?
O1 Cu1 Cu1 86.36(5) . 2_565 ?
N1 Cu1 Cu1 173.45(5) . 2_565 ?
C5 O1 Cu1 120.65(13) . . ?
C5 O2 Cu1 126.33(15) . 2_565 ?
C7 O3 Cu1 120.08(13) . . ?
C7 O4 Cu1 126.02(14) . 2_565 ?
H1 O5 H2 106.7 . . ?
H3 O6 H4 107.3 . . ?
C1 N1 N2 119.12(19) . . ?
C1 N1 Cu1 120.69(15) . . ?
N2 N1 Cu1 120.03(14) . . ?
N1 N2 C4 118.90(19) . . ?
N1 C1 C2 123.6(2) . . ?
N1 C1 H1A 118.2 . . ?
C2 C1 H1A 118.2 . . ?
C3 C2 C1 118.4(2) . . ?
C3 C2 H2A 120.8 . . ?
C1 C2 H2A 120.8 . . ?
C2 C3 C4 114.83(19) . . ?
C2 C3 C3 123.1(2) . 2_666 ?
C4 C3 C3 122.0(2) . 2_666 ?
N2 C4 C3 125.1(2) . . ?
N2 C4 H4A 117.4 . . ?
C3 C4 H4A 117.4 . . ?
O2 C5 O1 124.60(19) . . ?
O2 C5 C6 117.4(2) . . ?
O1 C5 C6 117.99(19) . . ?
C5 C6 H6A 109.5 . . ?
C5 C6 H6B 109.5 . . ?
H6A C6 H6B 109.5 . . ?
C5 C6 H6C 109.5 . . ?
H6A C6 H6C 109.5 . . ?
H6B C6 H6C 109.5 . . ?
O4 C7 O3 125.35(18) . . ?
O4 C7 C8 117.29(19) . . ?
O3 C7 C8 117.36(18) . . ?
C7 C8 H8A 109.5 . . ?
C7 C8 H8B 109.5 . . ?
H8A C8 H8B 109.5 . . ?
C7 C8 H8C 109.5 . . ?
H8A C8 H8C 109.5 . . ?
H8B C8 H8C 109.5 . . ?

loop_
_geom_bond_atom_site_label_1
_geom_bond_atom_site_label_2
_geom_bond_distance
_geom_bond_site_symmetry_2
_geom_bond_publ_flag
Cu1 O3 1.9624(15) . ?
Cu1 O4 1.9752(14) 2_565 ?
Cu1 O2 1.9779(15) 2_565 ?
Cu1 O1 1.9863(15) . ?
Cu1 N1 2.1789(18) . ?
Cu1 Cu1 2.6294(6) 2_565 ?
O1 C5 1.263(3) . ?
O2 C5 1.256(3) . ?
O3 C7 1.262(3) . ?
O4 C7 1.255(2) . ?
O5 H1 0.8562 . ?
O5 H2 0.8586 . ?
O6 H3 0.8534 . ?
O6 H4 0.8566 . ?
N1 C1 1.311(3) . ?
N1 N2 1.318(3) . ?
N2 C4 1.324(3) . ?
C1 C2 1.388(3) . ?
C1 H1A 0.9400 . ?
C2 C3 1.353(3) . ?
C2 H2A 0.9400 . ?
C3 C4 1.388(3) . ?
C3 C3 1.478(4) 2_666 ?
C4 H4A 0.9400 . ?
C5 C6 1.505(3) . ?
C6 H6A 0.9700 . ?
C6 H6B 0.9700 . ?
C6 H6C 0.9700 . ?
C7 C8 1.508(3) . ?
C8 H8A 0.9700 . ?
C8 H8B 0.9700 . ?
C8 H8C 0.9700 . ?

loop_
_geom_torsion_atom_site_label_1
_geom_torsion_atom_site_label_2
_geom_torsion_atom_site_label_3
_geom_torsion_atom_site_label_4
_geom_torsion
_geom_torsion_site_symmetry_1
_geom_torsion_site_symmetry_2
_geom_torsion_site_symmetry_3
_geom_torsion_site_symmetry_4
_geom_torsion_publ_flag
O3 Cu1 O1 C5 87.86(16) . . . . ?
O4 Cu1 O1 C5 -80.75(16) 2_565 . . . ?
O2 Cu1 O1 C5 2.1(4) 2_565 . . . ?
N1 Cu1 O1 C5 -173.26(15) . . . . ?
Cu1 Cu1 O1 C5 0.83(15) 2_565 . . . ?
O4 Cu1 O3 C7 -6.4(4) 2_565 . . . ?
O2 Cu1 O3 C7 80.63(17) 2_565 . . . ?
O1 Cu1 O3 C7 -87.81(16) . . . . ?
N1 Cu1 O3 C7 175.72(16) . . . . ?
Cu1 Cu1 O3 C7 -1.42(16) 2_565 . . . ?
O3 Cu1 N1 C1 -172.7(2) . . . . ?
O4 Cu1 N1 C1 7.7(2) 2_565 . . . ?
O2 Cu1 N1 C1 -82.0(2) 2_565 . . . ?
O1 Cu1 N1 C1 97.1(2) . . . . ?
O3 Cu1 N1 N2 2.6(2) . . . . ?
O4 Cu1 N1 N2 -176.98(19) 2_565 . . . ?
O2 Cu1 N1 N2 93.32(19) 2_565 . . . ?
O1 Cu1 N1 N2 -87.61(19) . . . . ?
C1 N1 N2 C4 -1.1(4) . . . . ?
Cu1 N1 N2 C4 -176.5(2) . . . . ?
N2 N1 C1 C2 2.1(5) . . . . ?
Cu1 N1 C1 C2 177.4(3) . . . . ?
N1 C1 C2 C3 -1.2(6) . . . . ?
C1 C2 C3 C4 -0.6(5) . . . . ?
C1 C2 C3 C3 -179.6(3) . . . 2_666 ?
N1 N2 C4 C3 -0.6(5) . . . . ?
C2 C3 C4 N2 1.5(5) . . . . ?
C3 C3 C4 N2 -179.5(3) 2_666 . . . ?
Cu1 O2 C5 O1 1.0(3) 2_565 . . . ?
Cu1 O2 C5 C6 -178.69(14) 2_565 . . . ?
Cu1 O1 C5 O2 -1.3(3) . . . . ?
Cu1 O1 C5 C6 178.39(14) . . . . ?
Cu1 O4 C7 O3 0.2(3) 2_565 . . . ?
Cu1 O4 C7 C8 -179.58(15) 2_565 . . . ?
Cu1 O3 C7 O4 1.2(3) . . . . ?
Cu1 O3 C7 C8 -179.04(16) . . . . ?
